data_7150233
loop_
_publ_author_name
'Ilioudis, Christos A.'
'Steed, Jonathan W.'

_publ_section_title
;
 Polyaza metacyclophanes as ditopic anion receptors.
;
_journal_issue 16
_journal_name_full 'Organic &amp; biomolecular chemistry'
_journal_page_first 2935
_journal_page_last 2945
_journal_paper_doi 10.1039/b506828b
_journal_volume 3
_journal_year 2005
_chemical_formula_sum 'C16 H32 Br4 N4'
_chemical_formula_weight 600.10
_chemical_name_systematic
;
?
;
_space_group_IT_number 2
_symmetry_cell_setting monoclinic
_symmetry_space_group_name_Hall '-P 1'
_symmetry_space_group_name_H-M 'P -1'
_atom_sites_solution_hydrogens geom
_atom_sites_solution_primary direct
_atom_sites_solution_secondary difmap
_audit_creation_method SHELXL-97
_cell_angle_alpha 88.5738(23)
_cell_angle_beta 68.2659(19)
_cell_angle_gamma 86.0713(22)
_cell_formula_units_Z 2
_cell_length_a 9.4815(8)
_cell_length_b 11.0386(10)
_cell_length_c 11.4504(10)
_cell_measurement_temperature 120(2)
_cell_volume 1110.62(17)
_computing_cell_refinement 'DENZO SMN'
_computing_data_collection 'NONIUS COLLECT'
_computing_data_reduction 'DENZO SMN'
_computing_structure_refinement 'SHELXL-97 (Sheldrick, 1997)'
_computing_structure_solution 'SHELXS-97 (Sheldrick, 1990)'
_diffrn_ambient_temperature 120(2)
_diffrn_measured_fraction_theta_full 0.948
_diffrn_measured_fraction_theta_max 0.948
_diffrn_measurement_device_type 'KAPPA CCD'
_diffrn_measurement_method '2o phi frames'
_diffrn_radiation_monochromator graphite
_diffrn_radiation_source 'fine-focus sealed tube'
_diffrn_radiation_type MoK\a
_diffrn_radiation_wavelength 0.71073
_diffrn_reflns_av_R_equivalents 0.1726
_diffrn_reflns_av_sigmaI/netI 0.2479
_diffrn_reflns_limit_h_max 12
_diffrn_reflns_limit_h_min -12
_diffrn_reflns_limit_k_max 14
_diffrn_reflns_limit_k_min -13
_diffrn_reflns_limit_l_max 14
_diffrn_reflns_limit_l_min -13
_diffrn_reflns_number 7106
_diffrn_reflns_theta_full 27.49
_diffrn_reflns_theta_max 27.49
_diffrn_reflns_theta_min 1.91
_diffrn_standards_decay_% 0
_exptl_absorpt_coefficient_mu 7.254
_exptl_absorpt_correction_type scalepack
_exptl_crystal_colour colourless
_exptl_crystal_density_diffrn 1.795
_exptl_crystal_density_method 'not measured'
_exptl_crystal_description block
_exptl_crystal_F_000 592
_exptl_crystal_size_max 0.4
_exptl_crystal_size_mid 0.2
_exptl_crystal_size_min 0.1
_refine_diff_density_max 1.545
_refine_diff_density_min -1.569
_refine_diff_density_rms 0.288
_refine_ls_extinction_method none
_refine_ls_goodness_of_fit_ref 1.166
_refine_ls_hydrogen_treatment mixed
_refine_ls_matrix_type full
_refine_ls_number_parameters 217
_refine_ls_number_reflns 4839
_refine_ls_number_restraints 0
_refine_ls_restrained_S_all 1.166
_refine_ls_R_factor_all 0.2350
_refine_ls_R_factor_gt 0.1621
_refine_ls_shift/su_max 0.000
_refine_ls_shift/su_mean 0.000
_refine_ls_structure_factor_coef Fsqd
_refine_ls_weighting_details 'calc w=1/[\s^2^(Fo^2^)+(0.0364P)^2^+31.8853P] where P=(Fo^2^+2Fc^2^)/3'
_refine_ls_weighting_scheme calc
_refine_ls_wR_factor_gt 0.2677
_refine_ls_wR_factor_ref 0.3011
_reflns_number_gt 2996
_reflns_number_total 4839
_reflns_threshold_expression >2sigma(I)
_cod_data_source_file b506828b.txt
_cod_data_source_block c:\structs\chris\a5br\a5br
_cod_depositor_comments
;
The following automatic conversions were performed:
'_symmetry_cell_setting' value 'Monoclinic' changed to 'monoclinic'
according to '/home/saulius/struct/CIF-dictionaries/cif_core.dic'
dictionary named 'cif_core.dic' version 2.4.1 from 2010-06-29.

Automatic conversion script
Id: cif_fix_enum 1527 2010-12-29 10:47:43Z saulius 
;
_cod_original_cell_volume 1110.6(4)
_cod_original_sg_symbol_H-M P-1
_cod_database_code 7150233

loop_
_symmetry_equiv_pos_as_xyz
'x, y, z'
'-x, -y, -z'

loop_
_atom_site_label
_atom_site_type_symbol
_atom_site_fract_x
_atom_site_fract_y
_atom_site_fract_z
_atom_site_U_iso_or_equiv
_atom_site_adp_type
_atom_site_occupancy
_atom_site_symmetry_multiplicity
_atom_site_calc_flag
_atom_site_refinement_flags
_atom_site_disorder_assembly
_atom_site_disorder_group
Br1 Br 0.5071(2) 0.71460(16) 0.44611(16) 0.0275(5) Uani 1 1 d . . .
Br2 Br 0.9834(2) 0.21089(16) -0.02624(17) 0.0285(5) Uani 1 1 d . . .
Br3 Br 0.5166(2) 0.72256(17) -0.18533(18) 0.0331(5) Uani 1 1 d . . .
Br4 Br 0.7933(2) 0.99154(19) 0.75197(17) 0.0354(5) Uani 1 1 d . . .
N2 N 0.7876(18) 1.0146(13) 0.1922(13) 0.029(4) Uani 1 1 d . . .
H21 H 0.8178 1.0686 0.1264 0.035 Uiso 1 1 calc R . .
H22 H 0.8573 0.9489 0.1728 0.035 Uiso 1 1 calc R . .
C15 C 0.738(2) 0.5390(16) 0.1194(16) 0.029(4) Uani 1 1 d . . .
H15A H 0.7999 0.4745 0.0605 0.035 Uiso 1 1 calc R . .
H15B H 0.8071 0.6018 0.1210 0.035 Uiso 1 1 calc R . .
N1 N 0.7867(17) 0.8119(14) 0.5383(14) 0.031(4) Uani 1 1 d . . .
H11 H 0.7021 0.7752 0.5393 0.037 Uiso 1 1 calc R . .
H12 H 0.7574 0.8621 0.6073 0.037 Uiso 1 1 calc R . .
C9 C 0.7331(19) 0.9924(15) 0.4291(15) 0.025(4) Uani 1 1 d . . .
H9A H 0.7174 1.0412 0.5047 0.030 Uiso 1 1 calc R . .
H9B H 0.6342 0.9610 0.4384 0.030 Uiso 1 1 calc R . .
N4 N 0.6719(14) 0.4868(12) 0.2454(13) 0.025(3) Uani 1 1 d . . .
H41 H 0.5943 0.4398 0.2481 0.030 Uiso 1 1 calc R . .
H42 H 0.6305 0.5488 0.3027 0.030 Uiso 1 1 calc R . .
N3 N 0.6658(18) 0.8187(14) 0.0366(15) 0.033(4) Uani 1 1 d . . .
H31 H 0.7613 0.7983 0.0371 0.039 Uiso 1 1 calc R . .
H32 H 0.6717 0.8146 -0.0453 0.039 Uiso 1 1 calc R . .
C14 C 0.6150(17) 0.5979(15) 0.0688(16) 0.023(4) Uani 1 1 d . . .
H14A H 0.6586 0.5967 -0.0242 0.027 Uiso 1 1 calc R . .
H14B H 0.5263 0.5472 0.0964 0.027 Uiso 1 1 calc R . .
C8 C 0.8462(19) 0.8862(15) 0.4219(16) 0.026(4) Uani 1 1 d . . .
H8A H 0.8615 0.8357 0.3474 0.031 Uiso 1 1 calc R . .
H8B H 0.9454 0.9164 0.4135 0.031 Uiso 1 1 calc R . .
C6 C 1.101(2) 0.6395(15) 0.3396(17) 0.029(4) Uani 1 1 d . . .
H6 H 1.1698 0.6927 0.3505 0.035 Uiso 1 1 calc R . .
C12 C 0.620(2) 0.9451(17) 0.0817(16) 0.028(4) Uani 1 1 d . . .
H12A H 0.5130 0.9632 0.0910 0.034 Uiso 1 1 calc R . .
H12B H 0.6830 1.0004 0.0165 0.034 Uiso 1 1 calc R . .
C7 C 0.903(2) 0.7153(15) 0.5482(16) 0.025(4) Uani 1 1 d . . .
H7B H 0.8574 0.6663 0.6250 0.030 Uiso 1 1 calc R . .
H7A H 0.9910 0.7543 0.5546 0.030 Uiso 1 1 calc R . .
C3 C 0.9017(19) 0.4882(14) 0.3047(16) 0.023(4) Uani 1 1 d . . .
C2 C 1.045(2) 0.4949(16) 0.2134(17) 0.031(4) Uani 1 1 d . . .
H2 H 1.0754 0.4484 0.1384 0.037 Uiso 1 1 calc R . .
C11 C 0.6360(18) 0.9735(16) 0.2072(15) 0.023(4) Uani 1 1 d . . .
H11A H 0.5571 1.0374 0.2518 0.028 Uiso 1 1 calc R . .
H11B H 0.6169 0.8997 0.2604 0.028 Uiso 1 1 calc R . .
C13 C 0.5600(18) 0.7284(14) 0.1127(16) 0.022(4) Uani 1 1 d . . .
H13A H 0.4587 0.7467 0.1077 0.026 Uiso 1 1 calc R . .
H13B H 0.5486 0.7358 0.2018 0.026 Uiso 1 1 calc R . .
C10 C 0.786(2) 1.0756(15) 0.3115(16) 0.030(4) Uani 1 1 d . . .
H10A H 0.7170 1.1501 0.3280 0.036 Uiso 1 1 calc R . .
H10B H 0.8893 1.1002 0.2973 0.036 Uiso 1 1 calc R . .
C16 C 0.7863(19) 0.4100(15) 0.2834(16) 0.026(4) Uani 1 1 d . . .
H16A H 0.8406 0.3496 0.2168 0.031 Uiso 1 1 calc R . .
H16B H 0.7323 0.3654 0.3617 0.031 Uiso 1 1 calc R . .
C5 C 0.957(2) 0.6334(18) 0.4331(17) 0.033(5) Uani 1 1 d . . .
C4 C 0.857(2) 0.5552(16) 0.4163(15) 0.025(4) Uani 1 1 d . . .
H4 H 0.7590 0.5474 0.4797 0.030 Uiso 1 1 calc R . .
C1 C 1.146(2) 0.5714(18) 0.2336(17) 0.030(4) Uani 1 1 d . . .
H1 H 1.2456 0.5758 0.1726 0.037 Uiso 1 1 calc R . .

loop_
_atom_site_aniso_label
_atom_site_aniso_U_11
_atom_site_aniso_U_22
_atom_site_aniso_U_33
_atom_site_aniso_U_23
_atom_site_aniso_U_13
_atom_site_aniso_U_12
Br1 0.0244(9) 0.0287(10) 0.0256(9) -0.0021(7) -0.0047(7) -0.0017(7)
Br2 0.0248(10) 0.0253(10) 0.0322(10) 0.0013(7) -0.0072(8) 0.0009(7)
Br3 0.0400(11) 0.0298(10) 0.0354(10) 0.0047(8) -0.0194(9) -0.0120(8)
Br4 0.0315(11) 0.0466(12) 0.0269(10) -0.0051(8) -0.0070(8) -0.0133(9)
N2 0.039(9) 0.025(8) 0.021(8) 0.003(6) -0.007(7) -0.001(7)
C15 0.036(11) 0.021(9) 0.024(9) -0.004(7) -0.006(8) 0.005(8)
N1 0.028(8) 0.031(9) 0.028(8) 0.001(7) -0.004(7) 0.005(7)
C9 0.021(9) 0.026(9) 0.019(8) 0.000(7) 0.003(7) -0.002(7)
N4 0.007(6) 0.023(8) 0.033(8) -0.013(6) 0.008(6) -0.007(5)
N3 0.038(9) 0.033(9) 0.039(9) -0.006(7) -0.028(8) 0.009(7)
C14 0.011(8) 0.024(9) 0.029(9) 0.002(7) -0.002(7) -0.003(7)
C8 0.018(8) 0.028(10) 0.021(9) 0.011(7) 0.006(7) -0.010(7)
C6 0.038(11) 0.016(9) 0.044(11) 0.016(8) -0.027(9) -0.012(8)
C12 0.019(9) 0.036(11) 0.029(10) 0.011(8) -0.009(7) 0.000(8)
C7 0.028(10) 0.024(9) 0.027(9) 0.007(7) -0.014(8) 0.000(7)
C3 0.028(9) 0.013(8) 0.031(9) 0.002(7) -0.014(8) -0.006(7)
C2 0.020(9) 0.025(10) 0.028(9) -0.010(7) 0.014(7) 0.001(7)
C11 0.020(9) 0.031(10) 0.017(8) 0.011(7) -0.007(7) 0.002(7)
C13 0.013(8) 0.019(9) 0.027(9) 0.006(7) 0.000(7) 0.001(6)
C10 0.029(10) 0.018(9) 0.031(10) 0.005(7) 0.000(8) 0.011(7)
C16 0.018(9) 0.024(9) 0.021(9) 0.000(7) 0.009(7) 0.000(7)
C5 0.026(10) 0.047(12) 0.029(10) 0.006(9) -0.017(8) 0.006(9)
C4 0.025(9) 0.028(10) 0.016(8) 0.002(7) -0.004(7) 0.004(8)
C1 0.017(9) 0.044(12) 0.029(10) -0.001(9) -0.008(8) 0.005(8)

loop_
_atom_type_symbol
_atom_type_description
_atom_type_scat_dispersion_real
_atom_type_scat_dispersion_imag
_atom_type_scat_source
C C 0.0033 0.0016 'International Tables Vol C Tables 4.2.6.8 and 6.1.1.4'
H H 0.0000 0.0000 'International Tables Vol C Tables 4.2.6.8 and 6.1.1.4'
N N 0.0061 0.0033 'International Tables Vol C Tables 4.2.6.8 and 6.1.1.4'
Br Br -0.2901 2.4595 'International Tables Vol C Tables 4.2.6.8 and 6.1.1.4'

loop_
_geom_angle_atom_site_label_1
_geom_angle_atom_site_label_2
_geom_angle_atom_site_label_3
_geom_angle
_geom_angle_site_symmetry_1
_geom_angle_site_symmetry_3
_geom_angle_publ_flag
C11 N2 C10 112.0(13) . . ?
N4 C15 C14 113.3(14) . . ?
C8 N1 C7 112.6(13) . . ?
C8 C9 C10 112.9(13) . . ?
C15 N4 C16 113.1(12) . . ?
C12 N3 C13 113.9(13) . . ?
C13 C14 C15 114.4(15) . . ?
N1 C8 C9 109.2(12) . . ?
C1 C6 C5 121.7(18) . . ?
N3 C12 C11 115.3(13) . . ?
N1 C7 C5 110.0(14) . . ?
C2 C3 C4 121.2(17) . . ?
C2 C3 C16 120.2(16) . . ?
C4 C3 C16 118.6(15) . . ?
C3 C2 C1 118.7(17) . . ?
N2 C11 C12 113.6(13) . . ?
N3 C13 C14 112.7(13) . . ?
N2 C10 C9 113.2(15) . . ?
N4 C16 C3 111.3(13) . . ?
C4 C5 C6 118.7(18) . . ?
C4 C5 C7 119.4(16) . . ?
C6 C5 C7 121.8(18) . . ?
C5 C4 C3 119.2(16) . . ?
C6 C1 C2 120.4(17) . . ?

loop_
_geom_bond_atom_site_label_1
_geom_bond_atom_site_label_2
_geom_bond_distance
_geom_bond_site_symmetry_2
_geom_bond_publ_flag
N2 C11 1.48(2) . ?
N2 C10 1.53(2) . ?
C15 N4 1.46(2) . ?
C15 C14 1.58(2) . ?
N1 C8 1.49(2) . ?
N1 C7 1.51(2) . ?
C9 C8 1.52(2) . ?
C9 C10 1.55(2) . ?
N4 C16 1.51(2) . ?
N3 C12 1.48(2) . ?
N3 C13 1.49(2) . ?
C14 C13 1.53(2) . ?
C6 C1 1.36(3) . ?
C6 C5 1.40(3) . ?
C12 C11 1.54(2) . ?
C7 C5 1.52(3) . ?
C3 C2 1.38(2) . ?
C3 C4 1.40(2) . ?
C3 C16 1.53(3) . ?
C2 C1 1.40(3) . ?
C5 C4 1.39(3) . ?

loop_
_geom_hbond_atom_site_label_D
_geom_hbond_atom_site_label_H
_geom_hbond_atom_site_label_A
_geom_hbond_distance_DH
_geom_hbond_distance_HA
_geom_hbond_distance_DA
_geom_hbond_angle_DHA
_geom_hbond_site_symmetry_A
N2 H21 Br2 0.92 2.48 3.352(14) 158.2 1_565
N2 H22 Br2 0.92 2.47 3.311(15) 151.6 2_765
N1 H11 Br1 0.92 2.58 3.437(17) 154.9 .
N1 H12 Br4 0.92 2.35 3.208(17) 156.0 .
N4 H41 Br3 0.92 2.39 3.250(14) 155.5 2_665
N4 H42 Br1 0.92 2.42 3.337(13) 175.6 .
N3 H31 Br2 0.92 2.37 3.279(16) 167.9 2_765
N3 H32 Br3 0.92 2.79 3.547(16) 140.1 .
N3 H32 Br4 0.92 2.94 3.579(16) 128.0 1_554

loop_
_geom_torsion_atom_site_label_1
_geom_torsion_atom_site_label_2
_geom_torsion_atom_site_label_3
_geom_torsion_atom_site_label_4
_geom_torsion
_geom_torsion_site_symmetry_1
_geom_torsion_site_symmetry_2
_geom_torsion_site_symmetry_3
_geom_torsion_site_symmetry_4
_geom_torsion_publ_flag
C14 C15 N4 C16 169.0(14) . . . . ?
N4 C15 C14 C13 84.0(18) . . . . ?
C7 N1 C8 C9 -171.1(15) . . . . ?
C10 C9 C8 N1 179.8(16) . . . . ?
C13 N3 C12 C11 70.2(19) . . . . ?
C8 N1 C7 C5 -57(2) . . . . ?
C4 C3 C2 C1 -1(3) . . . . ?
C16 C3 C2 C1 177.2(16) . . . . ?
C10 N2 C11 C12 163.8(13) . . . . ?
N3 C12 C11 N2 89.3(18) . . . . ?
C12 N3 C13 C14 -176.5(14) . . . . ?
C15 C14 C13 N3 81.5(18) . . . . ?
C11 N2 C10 C9 57.8(18) . . . . ?
C8 C9 C10 N2 68(2) . . . . ?
C15 N4 C16 C3 69.3(18) . . . . ?
C2 C3 C16 N4 -101.2(18) . . . . ?
C4 C3 C16 N4 76.8(18) . . . . ?
C1 C6 C5 C4 0(3) . . . . ?
C1 C6 C5 C7 -176.1(16) . . . . ?
N1 C7 C5 C4 -69(2) . . . . ?
N1 C7 C5 C6 106.9(18) . . . . ?
C6 C5 C4 C3 -2(2) . . . . ?
C7 C5 C4 C3 174.1(15) . . . . ?
C2 C3 C4 C5 2(3) . . . . ?
C16 C3 C4 C5 -175.5(15) . . . . ?
C5 C6 C1 C2 2(3) . . . . ?
C3 C2 C1 C6 -1(3) . . . . ?

loop_
_cod_related_entry_id
_cod_related_entry_database
_cod_related_entry_code
1 ChemSpider 9619650
